data_2238532
loop_
_publ_author_name
'Dridi, Rihab'
'Namouchi Cherni, Saoussen'
'Zid, Mohamed Faouzi'
'Driss, Ahmed'

_publ_section_title
;
 2-Amino-6-methylpyridinium <i>trans</i>-diaquadioxalatochromate(III)
 monohydrate
;
_journal_issue 9
_journal_name_full 'Acta Crystallographica Section E'
_journal_page_first m489
_journal_page_last m490
_journal_paper_doi 10.1107/S1600536813022058
_journal_volume 69
_journal_year 2013
_chemical_formula_iupac '(C6 H9 N2) [Cr (C2 O4)2 (H2 O)2], H2 O'
_chemical_formula_moiety 'C6 H9 N2 +, C4 H4 Cr O10 -, H2 O'
_chemical_formula_sum 'C10 H15 Cr N2 O11'
_chemical_formula_weight 391.24
_chemical_name_systematic
;
2-Amino-6-methylpyridinium <i>trans</i>-diaquadioxalatochromate(III)
monohydrate
;
_space_group_IT_number 15
_symmetry_cell_setting monoclinic
_symmetry_space_group_name_Hall '-C 2yc'
_symmetry_space_group_name_H-M 'C 1 2/c 1'
_atom_sites_solution_hydrogens mixed
_atom_sites_solution_primary direct
_atom_sites_solution_secondary difmap
_audit_creation_method SHELXL-97
_cell_angle_alpha 90.00
_cell_angle_beta 96.28(2)
_cell_angle_gamma 90.00
_cell_formula_units_Z 8
_cell_length_a 18.572(3)
_cell_length_b 11.025(2)
_cell_length_c 14.975(3)
_cell_measurement_reflns_used 25
_cell_measurement_temperature 298(2)
_cell_measurement_theta_max 15
_cell_measurement_theta_min 10
_cell_volume 3047.8(10)
_computing_cell_refinement 'CAD-4 EXPRESS (Duisenberg, 1992; Mac\'i\<cek & Yordanov, 1992)'
_computing_data_collection 'CAD-4 EXPRESS (Duisenberg, 1992; Mac\'i\<cek & Yordanov, 1992)'
_computing_data_reduction 'XCAD4 (Harms & Wocadlo, 1995)'
_computing_molecular_graphics 'DIAMOND (Brandenburg & Putz, 1999)'
_computing_publication_material 'WinGX (Farrugia, 2012)'
_computing_structure_refinement 'SHELXL97 (Sheldrick, 2008)'
_computing_structure_solution 'SHELXS97 (Sheldrick, 2008)'
_diffrn_ambient_temperature 298(2)
_diffrn_measured_fraction_theta_full 0.999
_diffrn_measured_fraction_theta_max 0.999
_diffrn_measurement_device_type 'Enraf--Nonius CAD-4'
_diffrn_measurement_method 'non-profiled omega/2theta scans'
_diffrn_radiation_monochromator graphite
_diffrn_radiation_source 'fine-focus sealed tube'
_diffrn_radiation_type MoK\a
_diffrn_radiation_wavelength 0.71073
_diffrn_reflns_av_R_equivalents 0.0371
_diffrn_reflns_av_sigmaI/netI 0.0292
_diffrn_reflns_limit_h_max 23
_diffrn_reflns_limit_h_min -23
_diffrn_reflns_limit_k_max 14
_diffrn_reflns_limit_k_min -1
_diffrn_reflns_limit_l_max 3
_diffrn_reflns_limit_l_min -19
_diffrn_reflns_number 4604
_diffrn_reflns_theta_full 26.97
_diffrn_reflns_theta_max 26.97
_diffrn_reflns_theta_min 2.15
_diffrn_standards_decay_% 3.2
_diffrn_standards_interval_time 120
_diffrn_standards_number 2
_exptl_absorpt_coefficient_mu 0.814
_exptl_absorpt_correction_T_max 0.7637
_exptl_absorpt_correction_T_min 0.6787
_exptl_absorpt_correction_type psi-scan
_exptl_absorpt_process_details '(North <i>et al.</i>, 1968)'
_exptl_crystal_colour Pink
_exptl_crystal_density_diffrn 1.705
_exptl_crystal_density_method 'not measured'
_exptl_crystal_description Prism
_exptl_crystal_F_000 1608
_exptl_crystal_size_max 0.56
_exptl_crystal_size_mid 0.42
_exptl_crystal_size_min 0.33
_refine_diff_density_max 0.652
_refine_diff_density_min -0.447
_refine_ls_extinction_method none
_refine_ls_goodness_of_fit_ref 1.071
_refine_ls_hydrogen_treatment constr
_refine_ls_matrix_type full
_refine_ls_number_parameters 218
_refine_ls_number_reflns 3312
_refine_ls_number_restraints 0
_refine_ls_restrained_S_all 1.071
_refine_ls_R_factor_all 0.0468
_refine_ls_R_factor_gt 0.0398
_refine_ls_shift/su_max 0.001
_refine_ls_shift/su_mean 0.000
_refine_ls_structure_factor_coef Fsqd
_refine_ls_weighting_details 'calc w=1/[\s^2^(Fo^2^)+(0.0677P)^2^+2.2239P] where P=(Fo^2^+2Fc^2^)/3'
_refine_ls_weighting_scheme calc
_refine_ls_wR_factor_gt 0.1071
_refine_ls_wR_factor_ref 0.1122
_reflns_number_gt 2896
_reflns_number_total 3312
_reflns_threshold_expression I>2\s(I)
_cod_data_source_file mw2113.cif
_cod_data_source_block I
_cod_original_sg_symbol_H-M 'C 2/c'
_cod_database_code 2238532
_cod_database_fobs_code 2238532

loop_
_symmetry_equiv_pos_as_xyz
'x, y, z'
'-x, y, -z+1/2'
'x+1/2, y+1/2, z'
'-x+1/2, y+1/2, -z+1/2'
'-x, -y, -z'
'x, -y, z-1/2'
'-x+1/2, -y+1/2, -z'
'x+1/2, -y+1/2, z-1/2'

loop_
_atom_site_type_symbol
_atom_site_label
_atom_site_fract_x
_atom_site_fract_y
_atom_site_fract_z
_atom_site_U_iso_or_equiv
_atom_site_adp_type
_atom_site_calc_flag
_atom_site_occupancy
Cr Cr1 0.32255(2) 0.27746(3) 0.19839(2) 0.02219(13) Uani d 1
O O1 0.38682(8) 0.29143(13) 0.09943(9) 0.0291(3) Uani d 1
H H3 0.3720 0.2466 0.0568 0.044 Uiso d 1
H H4 0.4279 0.2639 0.1150 0.044 Uiso d 1
O O2 0.25655(9) 0.26707(13) 0.29364(10) 0.0325(3) Uani d 1
H H2 0.2587 0.3260 0.3284 0.049 Uiso d 1
H H10 0.2578 0.2050 0.3251 0.049 Uiso d 1
O O3 0.24053(8) 0.26015(12) 0.10486(9) 0.0259(3) Uani d 1
O O4 0.40928(8) 0.28451(13) 0.28656(10) 0.0315(3) Uani d 1
O O5 0.29813(8) 0.45160(12) 0.18501(10) 0.0290(3) Uani d 1
O O6 0.33921(8) 0.10332(13) 0.20991(9) 0.0284(3) Uani d 1
O O7 0.15703(8) 0.37130(15) 0.02425(10) 0.0379(4) Uani d 1
O O8 0.22682(10) 0.57497(14) 0.09691(10) 0.0374(4) Uani d 1
O O9 0.40914(10) -0.03256(15) 0.28778(13) 0.0468(4) Uani d 1
O O10 0.49100(8) 0.16363(17) 0.36144(11) 0.0389(4) Uani d 1
O O11 0.24742(10) -0.05094(17) 0.09548(11) 0.0480(5) Uani d 1
H H1 0.2610 -0.0620 0.0451 0.072 Uiso d 1
H H11 0.2725 0.0015 0.1239 0.072 Uiso d 1
N N1 0.49218(10) 0.78135(16) 0.37925(13) 0.0325(4) Uani d 1
H H7 0.4632 0.8434 0.3532 0.039 Uiso d 1
N N2 0.56211(12) 0.93977(19) 0.43928(15) 0.0455(5) Uani d 1
H H5 0.6002 0.9646 0.4807 0.055 Uiso d 1
H H13 0.5320 0.9978 0.4096 0.055 Uiso d 1
C C1 0.21055(11) 0.35961(17) 0.07919(12) 0.0246(4) Uani d 1
C C2 0.43552(11) 0.1812(2) 0.31024(13) 0.0281(4) Uani d 1
C C3 0.24748(11) 0.47407(17) 0.12350(13) 0.0254(4) Uani d 1
C C4 0.39248(11) 0.07128(19) 0.26753(14) 0.0288(4) Uani d 1
C C5 0.52196(14) 0.5768(2) 0.4038(2) 0.0480(6) Uani d 1
H H12 0.5124 0.4947 0.3949 0.058 Uiso calc 1
C C6 0.58452(15) 0.6150(3) 0.4566(2) 0.0518(7) Uani d 1
H H9 0.6165 0.5570 0.4830 0.062 Uiso calc 1
C C7 0.59978(14) 0.7335(3) 0.47029(18) 0.0449(6) Uani d 1
H H6 0.6416 0.7570 0.5061 0.054 Uiso calc 1
C C8 0.47476(13) 0.6629(2) 0.36524(17) 0.0397(5) Uani d 1
C C9 0.40503(15) 0.6364(3) 0.3091(2) 0.0587(8) Uani d 1
H H8 0.3659 0.6395 0.3460 0.088 Uiso calc 1
H H14 0.4072 0.5570 0.2832 0.088 Uiso calc 1
H H15 0.3971 0.6956 0.2621 0.088 Uiso calc 1
C C10 0.55186(12) 0.8210(2) 0.42989(15) 0.0337(5) Uani d 1

loop_
_atom_site_aniso_label
_atom_site_aniso_U_11
_atom_site_aniso_U_22
_atom_site_aniso_U_33
_atom_site_aniso_U_12
_atom_site_aniso_U_13
_atom_site_aniso_U_23
Cr1 0.02305(19) 0.01884(19) 0.02292(19) 0.00059(11) -0.00543(12) 0.00012(10)
O1 0.0281(7) 0.0301(7) 0.0279(7) -0.0021(6) -0.0021(6) -0.0019(6)
O2 0.0400(8) 0.0271(8) 0.0304(8) 0.0037(6) 0.0047(6) 0.0027(6)
O3 0.0260(7) 0.0220(7) 0.0278(7) -0.0003(5) -0.0059(5) -0.0012(5)
O4 0.0305(8) 0.0311(8) 0.0302(8) -0.0023(6) -0.0088(6) -0.0015(6)
O5 0.0329(7) 0.0200(6) 0.0317(7) 0.0001(6) -0.0071(6) -0.0014(5)
O6 0.0272(7) 0.0228(7) 0.0330(7) 0.0015(6) -0.0062(6) 0.0006(6)
O7 0.0356(8) 0.0361(8) 0.0377(8) 0.0107(7) -0.0152(7) -0.0085(7)
O8 0.0545(10) 0.0220(7) 0.0333(8) 0.0083(7) -0.0054(7) 0.0007(6)
O9 0.0468(10) 0.0309(9) 0.0602(11) 0.0099(7) -0.0058(8) 0.0134(8)
O10 0.0261(7) 0.0521(10) 0.0359(8) 0.0011(7) -0.0087(6) 0.0098(7)
O11 0.0649(12) 0.0413(10) 0.0375(9) -0.0201(9) 0.0042(8) 0.0002(7)
N1 0.0279(9) 0.0289(9) 0.0396(10) 0.0063(7) -0.0012(7) 0.0018(7)
N2 0.0462(12) 0.0356(10) 0.0534(12) -0.0063(9) -0.0005(9) -0.0046(9)
C1 0.0270(9) 0.0249(10) 0.0214(9) 0.0032(7) -0.0002(7) -0.0016(7)
C2 0.0229(9) 0.0371(11) 0.0240(9) 0.0005(8) 0.0003(7) 0.0042(8)
C3 0.0316(10) 0.0229(9) 0.0215(9) 0.0017(7) 0.0015(7) -0.0015(7)
C4 0.0264(10) 0.0280(10) 0.0312(10) 0.0029(8) 0.0005(8) 0.0053(8)
C5 0.0487(15) 0.0287(11) 0.0673(17) 0.0031(11) 0.0094(13) 0.0012(11)
C6 0.0435(14) 0.0473(14) 0.0639(17) 0.0152(12) 0.0029(12) 0.0120(13)
C7 0.0331(12) 0.0506(15) 0.0486(14) 0.0068(10) -0.0061(11) 0.0036(11)
C8 0.0338(11) 0.0353(12) 0.0509(14) -0.0016(9) 0.0087(10) -0.0066(10)
C9 0.0378(13) 0.0634(19) 0.0733(19) -0.0083(13) -0.0011(13) -0.0253(15)
C10 0.0295(10) 0.0381(12) 0.0334(11) 0.0027(9) 0.0028(8) 0.0033(9)

loop_
_atom_type_symbol
_atom_type_description
_atom_type_scat_dispersion_real
_atom_type_scat_dispersion_imag
_atom_type_scat_source
C C 0.0033 0.0016 'International Tables Vol C Tables 4.2.6.8 and 6.1.1.4'
H H 0.0000 0.0000 'International Tables Vol C Tables 4.2.6.8 and 6.1.1.4'
Cr Cr 0.3209 0.6236 'International Tables Vol C Tables 4.2.6.8 and 6.1.1.4'
N N 0.0061 0.0033 'International Tables Vol C Tables 4.2.6.8 and 6.1.1.4'
O O 0.0106 0.0060 'International Tables Vol C Tables 4.2.6.8 and 6.1.1.4'

loop_
_geom_angle_atom_site_label_1
_geom_angle_atom_site_label_2
_geom_angle_atom_site_label_3
_geom_angle
O6 Cr1 O3 94.05(6)
O6 Cr1 O4 82.49(6)
O3 Cr1 O4 175.08(6)
O6 Cr1 O5 175.89(6)
O3 Cr1 O5 82.57(6)
O4 Cr1 O5 101.03(6)
O6 Cr1 O2 89.09(6)
O3 Cr1 O2 90.87(7)
O4 Cr1 O2 92.56(7)
O5 Cr1 O2 88.63(6)
O6 Cr1 O1 92.26(6)
O3 Cr1 O1 87.62(6)
O4 Cr1 O1 89.03(6)
O5 Cr1 O1 89.94(6)
O2 Cr1 O1 178.04(6)
Cr1 O1 H3 110.3
Cr1 O1 H4 111.5
H3 O1 H4 102.5
Cr1 O2 H2 114.5
Cr1 O2 H10 118.3
H2 O2 H10 107.0
C1 O3 Cr1 114.35(12)
C2 O4 Cr1 114.29(13)
C3 O5 Cr1 114.03(12)
C4 O6 Cr1 115.59(13)
H1 O11 H11 111.1
C10 N1 C8 124.6(2)
C10 N1 H7 113.7
C8 N1 H7 121.7
C10 N2 H5 116.8
C10 N2 H13 123.8
H5 N2 H13 119.3
O7 C1 O3 126.18(18)
O7 C1 C3 119.34(17)
O3 C1 C3 114.48(16)
O10 C2 O4 125.7(2)
O10 C2 C4 119.50(19)
O4 C2 C4 114.82(16)
O8 C3 O5 126.40(19)
O8 C3 C1 119.36(18)
O5 C3 C1 114.24(16)
O9 C4 O6 125.5(2)
O9 C4 C2 121.83(19)
O6 C4 C2 112.65(17)
C8 C5 C6 118.9(2)
C8 C5 H12 120.6
C6 C5 H12 120.6
C7 C6 C5 121.7(2)
C7 C6 H9 119.1
C5 C6 H9 119.1
C6 C7 C10 119.2(2)
C6 C7 H6 120.4
C10 C7 H6 120.4
N1 C8 C5 118.0(2)
N1 C8 C9 116.9(2)
C5 C8 C9 125.1(2)
C8 C9 H8 109.5
C8 C9 H14 109.5
H8 C9 H14 109.5
C8 C9 H15 109.5
H8 C9 H15 109.5
H14 C9 H15 109.5
N2 C10 N1 118.7(2)
N2 C10 C7 123.7(2)
N1 C10 C7 117.6(2)

loop_
_geom_bond_atom_site_label_1
_geom_bond_atom_site_label_2
_geom_bond_distance
Cr1 O6 1.9493(15)
Cr1 O3 1.9626(14)
Cr1 O4 1.9695(15)
Cr1 O5 1.9778(15)
Cr1 O2 1.9830(15)
Cr1 O1 2.0080(15)
O1 H3 0.8300
O1 H4 0.8300
O2 H2 0.8299
O2 H10 0.8300
O3 C1 1.270(2)
O4 C2 1.274(3)
O5 C3 1.267(2)
O6 C4 1.289(2)
O7 C1 1.226(2)
O8 C3 1.229(2)
O9 C4 1.216(3)
O10 C2 1.231(2)
O11 H1 0.8299
O11 H11 0.8301
N1 C10 1.346(3)
N1 C8 1.357(3)
N1 H7 0.9300
N2 C10 1.328(3)
N2 H5 0.9300
N2 H13 0.9300
C1 C3 1.550(3)
C2 C4 1.551(3)
C5 C8 1.375(4)
C5 C6 1.397(4)
C5 H12 0.9300
C6 C7 1.348(4)
C6 H9 0.9300
C7 C10 1.404(3)
C7 H6 0.9300
C8 C9 1.494(4)
C9 H8 0.9600
C9 H14 0.9600
C9 H15 0.9600

loop_
_geom_hbond_atom_site_label_D
_geom_hbond_atom_site_label_H
_geom_hbond_atom_site_label_A
_geom_hbond_site_symmetry_A
_geom_hbond_distance_DH
_geom_hbond_distance_HA
_geom_hbond_distance_DA
_geom_hbond_angle_DHA
O1 H3 O7 7 0.83 1.82 2.643(2) 171
O1 H4 O10 2_655 0.83 1.87 2.681(2) 165
O2 H2 O11 4 0.83 1.78 2.611(2) 173
O2 H10 O8 4_545 0.83 1.85 2.675(2) 172
N1 H7 O9 1_565 0.93 1.90 2.829(2) 174
N2 H5 O7 8_566 0.93 2.16 2.928(3) 139
N2 H13 O10 1_565 0.93 2.08 2.976(3) 162
C9 H8 O3 4 0.96 2.56 3.405(3) 147
C9 H14 O5 . 0.96 2.64 3.277(3) 124
O11 H1 O8 7 0.83 2.17 2.983(2) 167
O11 H11 O6 . 0.83 2.03 2.845(2) 169

loop_
_geom_torsion_atom_site_label_1
_geom_torsion_atom_site_label_2
_geom_torsion_atom_site_label_3
_geom_torsion_atom_site_label_4
_geom_torsion
Cr1 O3 C1 O7 -177.14(17)
Cr1 O3 C1 C3 3.0(2)
Cr1 O4 C2 O10 176.81(17)
Cr1 O4 C2 C4 -2.0(2)
Cr1 O5 C3 O8 -173.21(18)
Cr1 O5 C3 C1 6.1(2)
O7 C1 C3 O8 -6.7(3)
O3 C1 C3 O8 173.12(19)
O7 C1 C3 O5 173.94(18)
O3 C1 C3 O5 -6.2(2)
Cr1 O6 C4 O9 175.95(19)
Cr1 O6 C4 C2 -4.4(2)
O10 C2 C4 O9 5.1(3)
O4 C2 C4 O9 -176.0(2)
O10 C2 C4 O6 -174.65(18)
O4 C2 C4 O6 4.3(3)
C8 C5 C6 C7 -0.3(4)
C5 C6 C7 C10 -0.5(4)
C10 N1 C8 C5 -1.4(4)
C10 N1 C8 C9 178.2(2)
C6 C5 C8 N1 1.2(4)
C6 C5 C8 C9 -178.4(3)
C8 N1 C10 N2 -179.0(2)
C8 N1 C10 C7 0.7(4)
C6 C7 C10 N2 -180.0(2)
C6 C7 C10 N1 0.3(4)
